data_4301348
loop_
_publ_author_name
'Mikinao Ito'
'Mai Kotera'
'Yumei Song'
'Tsuyoshi Matsumoto'
'Kazuyuki Tatsumi'

_publ_section_title
;
Structural Models for the Active Site of Acetyl-CoA Synthase: Synthesis of
Dinuclear Nickel Complexes Having Thiolate, Isocyanide, and Thiourea on the
NipSite
;
_journal_name_full 'Inorganic Chemistry'
_journal_page_first 1250
_journal_page_last 1256
_journal_paper_doi 10.1021/ic801967e
_journal_volume 48
_journal_year 2009
_chemical_formula_moiety 'C23 H29 N2 Ni2 S4 '
_chemical_formula_sum 'C23 H29 N2 Ni2 S4'
_chemical_formula_weight 579.14
_space_group_IT_number 2
_symmetry_cell_setting triclinic
_symmetry_Int_Tables_number 2
_symmetry_space_group_name_Hall '-P 1'
_symmetry_space_group_name_H-M 'P -1'
_cell_angle_alpha 82.957(7)
_cell_angle_beta 78.296(6)
_cell_angle_gamma 71.586(5)
_cell_formula_units_Z 2
_cell_length_a 10.4260(14)
_cell_length_b 11.0774(16)
_cell_length_c 11.8118(19)
_cell_measurement_reflns_used 3742
_cell_measurement_temperature 173.1
_cell_measurement_theta_max 27.5
_cell_measurement_theta_min 3.2
_cell_volume 1264.9(3)
_computing_cell_refinement CrystalClear
_computing_data_collection CrystalClear
_computing_data_reduction CrystalStructure
_computing_publication_material 'CrystalStructure 3.8'
_computing_structure_refinement SHELXL
_computing_structure_solution SHELXS97
_diffrn_detector_area_resol_mean 7.31
_diffrn_measured_fraction_theta_full 0.955
_diffrn_measured_fraction_theta_max 0.955
_diffrn_measurement_device_type 'Rigaku Saturn'
_diffrn_measurement_method \w
_diffrn_radiation_type 'Mo K\a'
_diffrn_radiation_wavelength 0.71070
_diffrn_reflns_av_R_equivalents 0.028
_diffrn_reflns_limit_h_max 13
_diffrn_reflns_limit_h_min -13
_diffrn_reflns_limit_k_max 14
_diffrn_reflns_limit_k_min -14
_diffrn_reflns_limit_l_max 11
_diffrn_reflns_limit_l_min -15
_diffrn_reflns_number 10255
_diffrn_reflns_theta_full 27.48
_diffrn_reflns_theta_max 27.48
_exptl_absorpt_coefficient_mu 1.833
_exptl_absorpt_correction_T_max 0.833
_exptl_absorpt_correction_T_min 0.755
_exptl_absorpt_correction_type multi-scan
_exptl_absorpt_process_details 'Jacobson, R. (1998) Private communication'
_exptl_crystal_colour red-brown
_exptl_crystal_density_diffrn 1.520
_exptl_crystal_density_method 'not measured'
_exptl_crystal_description block
_exptl_crystal_F_000 602.00
_exptl_crystal_size_max 0.20
_exptl_crystal_size_mid 0.10
_exptl_crystal_size_min 0.10
_refine_diff_density_max 0.69
_refine_diff_density_min -0.44
_refine_ls_extinction_method none
_refine_ls_goodness_of_fit_ref 1.061
_refine_ls_hydrogen_treatment refall
_refine_ls_number_parameters 306
_refine_ls_number_reflns 5556
_refine_ls_R_factor_gt 0.0335
_refine_ls_shift/su_max 0.0000
_refine_ls_structure_factor_coef Fsqd
_refine_ls_weighting_details 'w = 1/[\s^2^(Fo^2^)+(0.0436P)^2^+1.0221P] where P=(Fo^2^+2Fc^2^)/3'
_refine_ls_weighting_scheme calc
_refine_ls_wR_factor_ref 0.0914
_reflns_number_gt 4793
_reflns_number_total 5556
_reflns_threshold_expression F^2^>2.0\s(F^2^)
_cod_data_source_file ic801967e_si_001_2.cif
_cod_data_source_block complex2a
_cod_original_formula_sum 'C23 H29 N2 Ni2 S4 '
_cod_database_code 4301348

loop_
_symmetry_equiv_pos_site_id
_symmetry_equiv_pos_as_xyz
1 +X,+Y,+Z
2 -X,-Y,-Z

loop_
_atom_site_label
_atom_site_type_symbol
_atom_site_fract_x
_atom_site_fract_y
_atom_site_fract_z
_atom_site_U_iso_or_equiv
_atom_site_adp_type
_atom_site_occupancy
_atom_site_symmetry_multiplicity
_atom_site_calc_flag
_atom_site_refinement_flags
_atom_site_disorder_assembly
_atom_site_disorder_group
Ni(1) Ni 0.53258(3) 0.87269(3) 0.33405(2) 0.01942(8) Uani 1.00 1 d . . .
Ni(2) Ni 0.31920(3) 0.77815(3) 0.31691(2) 0.02094(8) Uani 1.00 1 d . . .
S(1) S 0.45867(6) 0.73142(6) 0.44831(5) 0.02414(13) Uani 1.00 1 d . . .
S(2) S 0.31325(6) 0.96909(6) 0.36270(5) 0.02463(13) Uani 1.00 1 d . . .
S(3) S 0.37356(10) 0.57637(6) 0.28850(7) 0.0450(2) Uani 1.00 1 d . . .
S(4) S 0.17206(7) 0.83378(6) 0.19701(6) 0.02930(14) Uani 1.00 1 d . . .
N(1) N 0.7229(2) 0.75427(19) 0.32261(17) 0.0237(4) Uani 1.00 1 d . . .
N(2) N 0.5615(2) 1.01270(18) 0.21712(17) 0.0220(3) Uani 1.00 1 d . . .
C(1) C 0.6092(2) 0.5926(2) 0.4215(2) 0.0295(5) Uani 1.00 1 d . . .
C(2) C 0.7093(2) 0.6240(2) 0.3203(2) 0.0268(4) Uani 1.00 1 d . . .
C(3) C 0.8213(2) 0.7745(2) 0.2159(2) 0.0299(5) Uani 1.00 1 d . . .
C(4) C 0.7493(2) 0.8379(2) 0.1148(2) 0.0321(5) Uani 1.00 1 d . . .
C(5) C 0.6885(2) 0.9793(2) 0.1260(2) 0.0298(5) Uani 1.00 1 d . . .
C(6) C 0.4401(2) 1.0471(2) 0.1563(2) 0.0295(5) Uani 1.00 1 d . . .
C(7) C 0.3072(2) 1.0861(2) 0.2406(2) 0.0330(5) Uani 1.00 1 d . . .
C(8) C 0.7745(2) 0.7694(2) 0.4284(2) 0.0307(5) Uani 1.00 1 d . . .
C(9) C 0.9166(3) 0.6824(3) 0.4427(2) 0.0416(6) Uani 1.00 1 d . . .
C(10) C 0.5615(2) 1.1220(2) 0.2808(2) 0.0299(5) Uani 1.00 1 d . . .
C(11) C 0.5526(3) 1.2460(2) 0.2074(3) 0.0421(7) Uani 1.00 1 d . . .
C(12) C 0.2869(2) 0.5379(2) 0.1914(2) 0.0297(5) Uani 1.00 1 d . . .
C(13) C 0.3381(8) 0.5607(7) 0.0711(7) 0.0291(15) Uani 0.60 1 d P . .
C(14) C 0.2854(6) 0.5191(5) -0.0148(5) 0.0329(12) Uani 0.60 1 d P . .
C(15) C 0.1849(9) 0.4565(9) 0.0193(7) 0.037(2) Uani 0.60 1 d P . .
C(16) C 0.1333(5) 0.4374(4) 0.1368(8) 0.0312(10) Uani 0.60 1 d P . .
C(17) C 0.1880(6) 0.4779(5) 0.2214(6) 0.0284(11) Uani 0.60 1 d P . .
C(18) C 0.3095(13) 0.5512(14) 0.0731(12) 0.030(3) Uiso 0.40 1 d P . .
C(19) C 0.2471(13) 0.5029(12) 0.0070(10) 0.043(3) Uiso 0.40 1 d P . .
C(20) C 0.1520(14) 0.4440(13) 0.0621(13) 0.040(3) Uani 0.40 1 d P . .
C(21) C 0.1224(12) 0.4261(10) 0.1854(10) 0.045(3) Uiso 0.40 1 d P . .
C(22) C 0.1857(13) 0.4704(11) 0.2573(8) 0.037(3) Uiso 0.40 1 d P . .
C(23) C 0.0516(2) 0.9848(2) 0.2268(2) 0.0232(4) Uani 1.00 1 d . . .
C(24) C -0.0096(2) 1.0218(2) 0.3387(2) 0.0287(5) Uani 1.00 1 d . . .
C(25) C -0.0994(2) 1.1436(2) 0.3560(2) 0.0354(6) Uani 1.00 1 d . . .
C(26) C -0.1327(3) 1.2287(2) 0.2625(2) 0.0397(6) Uani 1.00 1 d . . .
C(27) C -0.0775(2) 1.1907(2) 0.1516(2) 0.0365(6) Uani 1.00 1 d . . .
C(28) C 0.0134(2) 1.0700(2) 0.1335(2) 0.0295(5) Uani 1.00 1 d . . .
H(1A) H 0.6531 0.5678 0.4912 0.035 Uiso 1.00 1 c R . .
H(1B) H 0.5814 0.5200 0.4048 0.035 Uiso 1.00 1 c R . .
H(2A) H 0.8004 0.5600 0.3204 0.032 Uiso 1.00 1 c R . .
H(2B) H 0.6786 0.6186 0.2475 0.032 Uiso 1.00 1 c R . .
H(3A) H 0.8873 0.6912 0.1936 0.036 Uiso 1.00 1 c R . .
H(3B) H 0.8739 0.8283 0.2333 0.036 Uiso 1.00 1 c R . .
H(4A) H 0.8158 0.8217 0.0414 0.038 Uiso 1.00 1 c R . .
H(4B) H 0.6756 0.8003 0.1121 0.038 Uiso 1.00 1 c R . .
H(5A) H 0.7578 1.0135 0.1455 0.036 Uiso 1.00 1 c R . .
H(5B) H 0.6655 1.0207 0.0504 0.036 Uiso 1.00 1 c R . .
H(6A) H 0.4429 0.9729 0.1158 0.035 Uiso 1.00 1 c R . .
H(6B) H 0.4450 1.1180 0.0975 0.035 Uiso 1.00 1 c R . .
H(7A) H 0.2294 1.0915 0.2021 0.040 Uiso 1.00 1 c R . .
H(7B) H 0.2934 1.1711 0.2678 0.040 Uiso 1.00 1 c R . .
H(8A) H 0.7084 0.7547 0.4976 0.037 Uiso 1.00 1 c R . .
H(8B) H 0.7750 0.8588 0.4269 0.037 Uiso 1.00 1 c R . .
H(10A) H 0.6466 1.0972 0.3143 0.036 Uiso 1.00 1 c R . .
H(10B) H 0.4829 1.1372 0.3459 0.036 Uiso 1.00 1 c R . .
H(24) H 0.0103 0.9635 0.4033 0.034 Uiso 1.00 1 c R . .
H(25) H -0.1384 1.1687 0.4326 0.043 Uiso 1.00 1 c R . .
H(26) H -0.1929 1.3124 0.2747 0.048 Uiso 1.00 1 c R . .
H(27) H -0.1020 1.2477 0.0872 0.044 Uiso 1.00 1 c R . .
H(28) H 0.0502 1.0448 0.0566 0.035 Uiso 1.00 1 c R . .
H(9A) H 0.9169 0.5933 0.4486 0.050 Uiso 1.00 1 c R . .
H(9B) H 0.9406 0.7012 0.5132 0.050 Uiso 1.00 1 c R . .
H(9C) H 0.9839 0.6965 0.3755 0.050 Uiso 1.00 1 c R . .
H(11A) H 0.6306 1.2327 0.1431 0.050 Uiso 1.00 1 c R . .
H(11B) H 0.5547 1.3115 0.2551 0.050 Uiso 1.00 1 c R . .
H(11C) H 0.4667 1.2739 0.1765 0.050 Uiso 1.00 1 c R . .

loop_
_atom_site_aniso_label
_atom_site_aniso_U_11
_atom_site_aniso_U_22
_atom_site_aniso_U_33
_atom_site_aniso_U_12
_atom_site_aniso_U_13
_atom_site_aniso_U_23
Ni(1) 0.01755(16) 0.02051(15) 0.02024(15) -0.00538(12) -0.00245(11) -0.00366(11)
Ni(2) 0.02176(17) 0.02016(15) 0.02169(15) -0.00686(12) -0.00393(12) -0.00247(11)
S(1) 0.0237(3) 0.0289(2) 0.0203(2) -0.0097(2) -0.0032(2) 0.0003(2)
S(2) 0.0192(2) 0.0231(2) 0.0318(3) -0.0049(2) -0.0033(2) -0.0081(2)
S(3) 0.0706(5) 0.0204(3) 0.0514(4) -0.0062(3) -0.0399(4) -0.0013(2)
S(4) 0.0278(3) 0.0271(3) 0.0339(3) -0.0029(2) -0.0117(2) -0.0091(2)
N(1) 0.0205(9) 0.0238(9) 0.0263(9) -0.0057(8) -0.0027(7) -0.0047(7)
N(2) 0.0219(9) 0.0203(9) 0.0246(9) -0.0068(7) -0.0045(7) -0.0026(7)
C(1) 0.0283(13) 0.0259(11) 0.0329(12) -0.0076(10) -0.0077(10) 0.0053(9)
C(2) 0.0271(12) 0.0199(10) 0.0323(12) -0.0056(9) -0.0036(9) -0.0035(9)
C(3) 0.0209(12) 0.0317(12) 0.0325(12) -0.0062(10) 0.0043(9) -0.0046(10)
C(4) 0.0347(14) 0.0309(13) 0.0279(12) -0.0118(11) 0.0052(10) -0.0044(10)
C(5) 0.0294(13) 0.0297(12) 0.0284(12) -0.0111(10) 0.0011(10) 0.0009(9)
C(6) 0.0322(13) 0.0288(12) 0.0336(13) -0.0140(11) -0.0153(10) 0.0046(10)
C(7) 0.0265(13) 0.0236(11) 0.0526(16) -0.0096(10) -0.0158(11) 0.0043(11)
C(8) 0.0261(13) 0.0355(13) 0.0320(12) -0.0063(11) -0.0109(10) -0.0053(10)
C(9) 0.0293(15) 0.0496(17) 0.0447(16) -0.0058(13) -0.0171(12) 0.0036(13)
C(10) 0.0273(13) 0.0261(12) 0.0413(14) -0.0113(10) -0.0072(10) -0.0103(10)
C(11) 0.0361(15) 0.0233(12) 0.071(2) -0.0120(11) -0.0154(14) -0.0014(12)
C(12) 0.0348(14) 0.0160(10) 0.0383(13) -0.0018(10) -0.0144(11) -0.0047(9)
C(13) 0.029(3) 0.024(2) 0.038(3) -0.006(2) -0.014(2) -0.0048(18)
C(14) 0.035(3) 0.027(2) 0.039(2) -0.009(2) -0.011(2) -0.004(2)
C(15) 0.034(4) 0.033(2) 0.034(4) 0.003(2) -0.005(3) -0.003(3)
C(16) 0.030(2) 0.026(2) 0.038(3) -0.0089(19) -0.001(2) -0.009(2)
C(17) 0.032(2) 0.023(2) 0.025(2) -0.0053(17) 0.004(2) -0.004(2)
C(20) 0.037(7) 0.035(6) 0.051(9) 0.006(4) -0.018(7) -0.035(7)
C(23) 0.0189(11) 0.0250(11) 0.0286(11) -0.0093(9) -0.0056(9) -0.0027(9)
C(24) 0.0225(12) 0.0328(13) 0.0307(12) -0.0085(10) -0.0042(9) -0.0016(10)
C(25) 0.0225(12) 0.0410(15) 0.0420(15) -0.0078(11) 0.0007(10) -0.0147(12)
C(26) 0.0276(14) 0.0288(13) 0.0627(19) -0.0065(11) -0.0096(13) -0.0056(12)
C(27) 0.0293(14) 0.0316(13) 0.0506(16) -0.0112(11) -0.0161(12) 0.0101(12)
C(28) 0.0249(12) 0.0360(13) 0.0320(12) -0.0148(11) -0.0076(10) 0.0017(10)

loop_
_atom_type_symbol
_atom_type_description
_atom_type_scat_dispersion_real
_atom_type_scat_dispersion_imag
_atom_type_scat_source
C C 0.003 0.002
;
International Tables for Crystallography
(1992, Vol. C, Tables 4.2.6.8 and 6.1.1.4)
;
H H 0.000 0.000
;
International Tables for Crystallography
(1992, Vol. C, Table 6.1.1.4)
;
N N 0.006 0.003
;
International Tables for Crystallography
(1992, Vol. C, Tables 4.2.6.8 and 6.1.1.4)
;
Ni Ni 0.339 1.112
;
International Tables for Crystallography
(1992, Vol. C, Tables 4.2.6.8 and 6.1.1.4)
;
S S 0.125 0.123
;
International Tables for Crystallography
(1992, Vol. C, Tables 4.2.6.8 and 6.1.1.4)
;

loop_
_geom_angle_atom_site_label_1
_geom_angle_atom_site_label_2
_geom_angle_atom_site_label_3
_geom_angle
_geom_angle_publ_flag
_geom_angle_site_symmetry_1
_geom_angle_site_symmetry_2
_geom_angle_site_symmetry_3
S(1) Ni(1) S(2) 79.57(2) yes . . .
S(1) Ni(1) N(1) 89.30(6) yes . . .
S(1) Ni(1) N(2) 167.51(6) yes . . .
S(2) Ni(1) N(1) 168.65(6) yes . . .
S(2) Ni(1) N(2) 89.66(5) yes . . .
N(1) Ni(1) N(2) 101.14(7) yes . . .
S(1) Ni(2) S(2) 76.75(2) yes . . .
S(1) Ni(2) S(3) 89.81(3) yes . . .
S(1) Ni(2) S(4) 175.84(2) yes . . .
S(2) Ni(2) S(3) 165.55(3) yes . . .
S(2) Ni(2) S(4) 100.40(2) yes . . .
S(3) Ni(2) S(4) 93.29(3) yes . . .
Ni(1) S(1) Ni(2) 78.56(2) yes . . .
Ni(1) S(1) C(1) 99.54(8) yes . . .
Ni(2) S(1) C(1) 115.38(10) yes . . .
Ni(1) S(2) Ni(2) 78.81(2) yes . . .
Ni(1) S(2) C(7) 98.95(8) yes . . .
Ni(2) S(2) C(7) 113.67(10) yes . . .
Ni(2) S(3) C(12) 115.49(8) yes . . .
Ni(2) S(4) C(23) 110.99(9) yes . . .
Ni(1) N(1) C(2) 105.34(15) yes . . .
Ni(1) N(1) C(3) 115.63(14) yes . . .
Ni(1) N(1) C(8) 106.42(13) yes . . .
C(2) N(1) C(3) 107.09(18) yes . . .
C(2) N(1) C(8) 112.62(19) yes . . .
C(3) N(1) C(8) 109.8(2) yes . . .
Ni(1) N(2) C(5) 116.61(13) yes . . .
Ni(1) N(2) C(6) 103.97(16) yes . . .
Ni(1) N(2) C(10) 108.20(14) yes . . .
C(5) N(2) C(6) 107.25(19) yes . . .
C(5) N(2) C(10) 109.2(2) yes . . .
C(6) N(2) C(10) 111.54(17) yes . . .
S(1) C(1) C(2) 109.40(16) yes . . .
N(1) C(2) C(1) 112.71(19) yes . . .
N(1) C(3) C(4) 112.5(2) yes . . .
C(3) C(4) C(5) 111.1(2) yes . . .
N(2) C(5) C(4) 112.6(2) yes . . .
N(2) C(6) C(7) 111.2(2) yes . . .
S(2) C(7) C(6) 109.00(16) yes . . .
N(1) C(8) C(9) 116.3(2) yes . . .
N(2) C(10) C(11) 114.9(2) yes . . .
S(3) C(12) C(13) 115.1(4) yes . . .
S(3) C(12) C(17) 125.3(3) yes . . .
S(3) C(12) C(18) 128.8(7) yes . . .
S(3) C(12) C(22) 109.7(4) yes . . .
C(13) C(12) C(17) 119.2(5) yes . . .
C(13) C(12) C(18) 13.7(8) yes . . .
C(13) C(12) C(22) 134.6(6) yes . . .
C(17) C(12) C(18) 105.7(8) yes . . .
C(17) C(12) C(22) 15.6(5) yes . . .
C(18) C(12) C(22) 121.2(8) yes . . .
C(12) C(13) C(14) 119.4(7) yes . . .
C(12) C(13) C(18) 72(2) yes . . .
C(12) C(13) C(19) 102.4(7) yes . . .
C(14) C(13) C(18) 49(2) yes . . .
C(14) C(13) C(19) 17.1(5) yes . . .
C(18) C(13) C(19) 32(2) yes . . .
C(13) C(14) C(15) 119.8(6) yes . . .
C(13) C(14) C(18) 12.1(7) yes . . .
C(13) C(14) C(19) 105.5(18) yes . . .
C(15) C(14) C(18) 108.1(9) yes . . .
C(15) C(14) C(19) 15.4(17) yes . . .
C(18) C(14) C(19) 93.5(19) yes . . .
C(14) C(15) C(16) 120.3(9) yes . . .
C(14) C(15) C(19) 8.3(8) yes . . .
C(14) C(15) C(20) 137(2) yes . . .
C(16) C(15) C(19) 112.6(12) yes . . .
C(16) C(15) C(20) 17.1(19) yes . . .
C(19) C(15) C(20) 129(2) yes . . .
C(15) C(16) C(17) 119.2(7) yes . . .
C(15) C(16) C(20) 11.4(12) yes . . .
C(15) C(16) C(21) 169.8(15) yes . . .
C(15) C(16) C(22) 128.9(7) yes . . .
C(17) C(16) C(20) 130.5(13) yes . . .
C(17) C(16) C(21) 54.2(16) yes . . .
C(17) C(16) C(22) 10.1(5) yes . . .
C(20) C(16) C(21) 172.5(18) yes . . .
C(20) C(16) C(22) 140.3(13) yes . . .
C(21) C(16) C(22) 44.2(16) yes . . .
C(12) C(17) C(16) 122.0(5) yes . . .
C(12) C(17) C(21) 144.6(8) yes . . .
C(12) C(17) C(22) 104(2) yes . . .
C(16) C(17) C(21) 22.9(6) yes . . .
C(16) C(17) C(22) 134(2) yes . . .
C(21) C(17) C(22) 111(2) yes . . .
C(12) C(18) C(13) 95(3) yes . . .
C(12) C(18) C(14) 144.1(14) yes . . .
C(12) C(18) C(19) 123.1(12) yes . . .
C(13) C(18) C(14) 119(3) yes . . .
C(13) C(18) C(19) 140(3) yes . . .
C(14) C(18) C(19) 21.6(6) yes . . .
C(13) C(19) C(14) 57.4(17) yes . . .
C(13) C(19) C(15) 144.1(12) yes . . .
C(13) C(19) C(18) 7.7(6) yes . . .
C(13) C(19) C(20) 125.4(11) yes . . .
C(14) C(19) C(15) 156(2) yes . . .
C(14) C(19) C(18) 64.9(19) yes . . .
C(14) C(19) C(20) 173(2) yes . . .
C(15) C(19) C(18) 137.1(14) yes . . .
C(15) C(19) C(20) 19.1(9) yes . . .
C(18) C(19) C(20) 118.2(12) yes . . .
C(15) C(20) C(16) 152(3) yes . . .
C(15) C(20) C(19) 31.7(17) yes . . .
C(15) C(20) C(21) 153(2) yes . . .
C(16) C(20) C(19) 120.4(18) yes . . .
C(16) C(20) C(21) 3.0(7) yes . . .
C(19) C(20) C(21) 122.2(15) yes . . .
C(16) C(21) C(17) 102.9(18) yes . . .
C(16) C(21) C(20) 4.5(11) yes . . .
C(16) C(21) C(22) 119.2(19) yes . . .
C(17) C(21) C(20) 105.9(11) yes . . .
C(17) C(21) C(22) 16.4(5) yes . . .
C(20) C(21) C(22) 122.1(12) yes . . .
C(12) C(22) C(16) 96.6(5) yes . . .
C(12) C(22) C(17) 61(2) yes . . .
C(12) C(22) C(21) 113.1(8) yes . . .
C(16) C(22) C(17) 36(2) yes . . .
C(16) C(22) C(21) 16.6(5) yes . . .
C(17) C(22) C(21) 53(2) yes . . .
S(4) C(23) C(24) 123.38(17) yes . . .
S(4) C(23) C(28) 118.31(18) yes . . .
C(24) C(23) C(28) 118.3(2) yes . . .
C(23) C(24) C(25) 120.4(2) yes . . .
C(24) C(25) C(26) 120.6(2) yes . . .
C(25) C(26) C(27) 119.3(2) yes . . .
C(26) C(27) C(28) 120.5(2) yes . . .
C(23) C(28) C(27) 120.8(2) yes . . .
S(1) C(1) H(1A) 109.8 no . . .
S(1) C(1) H(1B) 109.8 no . . .
C(2) C(1) H(1A) 109.8 no . . .
C(2) C(1) H(1B) 109.8 no . . .
H(1A) C(1) H(1B) 108.2 no . . .
N(1) C(2) H(2A) 109.0 no . . .
N(1) C(2) H(2B) 109.0 no . . .
C(1) C(2) H(2A) 109.0 no . . .
C(1) C(2) H(2B) 109.1 no . . .
H(2A) C(2) H(2B) 107.8 no . . .
N(1) C(3) H(3A) 109.1 no . . .
N(1) C(3) H(3B) 109.1 no . . .
C(4) C(3) H(3A) 109.1 no . . .
C(4) C(3) H(3B) 109.1 no . . .
H(3A) C(3) H(3B) 107.8 no . . .
C(3) C(4) H(4A) 109.4 no . . .
C(3) C(4) H(4B) 109.4 no . . .
C(5) C(4) H(4A) 109.4 no . . .
C(5) C(4) H(4B) 109.4 no . . .
H(4A) C(4) H(4B) 108.0 no . . .
N(2) C(5) H(5A) 109.1 no . . .
N(2) C(5) H(5B) 109.1 no . . .
C(4) C(5) H(5A) 109.1 no . . .
C(4) C(5) H(5B) 109.1 no . . .
H(5A) C(5) H(5B) 107.8 no . . .
N(2) C(6) H(6A) 109.4 no . . .
N(2) C(6) H(6B) 109.4 no . . .
C(7) C(6) H(6A) 109.4 no . . .
C(7) C(6) H(6B) 109.4 no . . .
H(6A) C(6) H(6B) 108.0 no . . .
S(2) C(7) H(7A) 109.9 no . . .
S(2) C(7) H(7B) 109.9 no . . .
C(6) C(7) H(7A) 109.9 no . . .
C(6) C(7) H(7B) 109.9 no . . .
H(7A) C(7) H(7B) 108.3 no . . .
N(1) C(8) H(8A) 108.2 no . . .
N(1) C(8) H(8B) 108.2 no . . .
C(9) C(8) H(8A) 108.2 no . . .
C(9) C(8) H(8B) 108.2 no . . .
H(8A) C(8) H(8B) 107.4 no . . .
C(8) C(9) H(9A) 109.5 no . . .
C(8) C(9) H(9B) 109.5 no . . .
C(8) C(9) H(9C) 109.5 no . . .
H(9A) C(9) H(9B) 109.5 no . . .
H(9A) C(9) H(9C) 109.5 no . . .
H(9B) C(9) H(9C) 109.5 no . . .
N(2) C(10) H(10A) 108.6 no . . .
N(2) C(10) H(10B) 108.6 no . . .
C(11) C(10) H(10A) 108.6 no . . .
C(11) C(10) H(10B) 108.6 no . . .
H(10A) C(10) H(10B) 107.5 no . . .
C(10) C(11) H(11A) 109.5 no . . .
C(10) C(11) H(11B) 109.5 no . . .
C(10) C(11) H(11C) 109.5 no . . .
H(11A) C(11) H(11B) 109.5 no . . .
H(11A) C(11) H(11C) 109.5 no . . .
H(11B) C(11) H(11C) 109.5 no . . .
C(23) C(24) H(24) 119.8 no . . .
C(25) C(24) H(24) 119.8 no . . .
C(24) C(25) H(25) 119.7 no . . .
C(26) C(25) H(25) 119.7 no . . .
C(25) C(26) H(26) 120.3 no . . .
C(27) C(26) H(26) 120.3 no . . .
C(26) C(27) H(27) 119.8 no . . .
C(28) C(27) H(27) 119.8 no . . .
C(23) C(28) H(28) 119.6 no . . .
C(27) C(28) H(28) 119.6 no . . .

loop_
_geom_bond_atom_site_label_1
_geom_bond_atom_site_label_2
_geom_bond_distance
_geom_bond_publ_flag
_geom_bond_site_symmetry_1
_geom_bond_site_symmetry_2
Ni(1) S(1) 2.1648(7) yes . .
Ni(1) S(2) 2.1716(6) yes . .
Ni(1) N(1) 1.9919(18) yes . .
Ni(1) N(2) 2.0012(19) yes . .
Ni(2) S(1) 2.2437(7) yes . .
Ni(2) S(2) 2.2258(7) yes . .
Ni(2) S(3) 2.1763(7) yes . .
Ni(2) S(4) 2.1930(8) yes . .
S(1) C(1) 1.822(2) yes . .
S(2) C(7) 1.814(2) yes . .
S(3) C(12) 1.760(3) yes . .
S(4) C(23) 1.771(2) yes . .
N(1) C(2) 1.498(3) yes . .
N(1) C(3) 1.497(3) yes . .
N(1) C(8) 1.503(3) yes . .
N(2) C(5) 1.503(2) yes . .
N(2) C(6) 1.504(3) yes . .
N(2) C(10) 1.502(3) yes . .
C(1) C(2) 1.504(3) yes . .
C(3) C(4) 1.519(3) yes . .
C(4) C(5) 1.505(3) yes . .
C(6) C(7) 1.505(3) yes . .
C(8) C(9) 1.520(3) yes . .
C(10) C(11) 1.519(3) yes . .
C(12) C(13) 1.434(8) yes . .
C(12) C(17) 1.362(7) yes . .
C(12) C(18) 1.366(14) yes . .
C(12) C(22) 1.517(13) yes . .
C(13) C(14) 1.429(12) yes . .
C(13) C(18) 0.342(18) yes . .
C(13) C(19) 1.635(19) yes . .
C(14) C(15) 1.401(13) yes . .
C(14) C(18) 1.233(18) yes . .
C(14) C(19) 0.500(15) yes . .
C(15) C(16) 1.399(12) yes . .
C(15) C(19) 0.928(19) yes . .
C(15) C(20) 0.579(17) yes . .
C(16) C(17) 1.424(11) yes . .
C(16) C(20) 0.863(17) yes . .
C(16) C(21) 0.568(14) yes . .
C(16) C(22) 1.741(16) yes . .
C(17) C(21) 1.186(16) yes . .
C(17) C(22) 0.420(12) yes . .
C(18) C(19) 1.36(2) yes . .
C(19) C(20) 1.37(2) yes . .
C(20) C(21) 1.428(19) yes . .
C(21) C(22) 1.39(2) yes . .
C(23) C(24) 1.395(3) yes . .
C(23) C(28) 1.396(3) yes . .
C(24) C(25) 1.389(3) yes . .
C(25) C(26) 1.387(4) yes . .
C(26) C(27) 1.378(4) yes . .
C(27) C(28) 1.386(3) yes . .

loop_
_geom_contact_atom_site_label_1
_geom_contact_atom_site_label_2
_geom_contact_distance
_geom_contact_publ_flag
_geom_contact_site_symmetry_1
_geom_contact_site_symmetry_2
C(9) C(22) 3.575(10) ? . 1_655
C(11) C(12) 3.545(3) ? . 1_565
C(11) C(26) 3.415(4) ? . 1_655
C(12) C(11) 3.545(3) ? . 1_545
C(13) C(13) 3.378(10) ? . 2_665
C(20) C(20) 3.56(2) ? . 2_565
C(22) C(9) 3.575(10) ? . 1_455
C(26) C(11) 3.415(4) ? . 1_455
Ni(1) H(2B) 2.942 ? . .
Ni(1) H(3B) 3.412 ? . .
Ni(1) H(4B) 2.813 ? . .
Ni(1) H(5A) 3.499 ? . .
Ni(1) H(6A) 2.894 ? . .
Ni(1) H(7B) 3.564 ? . .
Ni(1) H(8A) 2.847 ? . .
Ni(1) H(8B) 2.907 ? . .
Ni(1) H(10A) 3.044 ? . .
Ni(1) H(10B) 2.826 ? . .
Ni(2) H(1B) 3.495 ? . .
Ni(2) H(2B) 3.572 ? . .
Ni(2) H(6A) 3.349 ? . .
Ni(2) H(7A) 3.474 ? . .
Ni(2) H(24) 3.261 ? . .
Ni(2) H(25) 3.181 ? . 2_576
S(1) H(1A) 2.350 ? . .
S(1) H(1B) 2.350 ? . .
S(1) H(1B) 3.193 ? . 2_666
S(1) H(2A) 3.581 ? . .
S(1) H(2B) 3.026 ? . .
S(1) H(8A) 2.874 ? . .
S(1) H(10A) 3.378 ? . 2_676
S(1) H(10B) 3.228 ? . 2_676
S(1) H(25) 3.240 ? . 2_576
S(1) H(11B) 3.457 ? . 2_676
S(2) H(6A) 2.957 ? . .
S(2) H(6B) 3.583 ? . .
S(2) H(7A) 2.344 ? . .
S(2) H(7B) 2.344 ? . .
S(2) H(8A) 3.576 ? . 2_676
S(2) H(8B) 3.128 ? . 2_676
S(2) H(10B) 2.913 ? . .
S(2) H(24) 3.117 ? . .
S(2) H(25) 3.250 ? . 2_576
S(3) H(1A) 2.892 ? . 2_666
S(3) H(1B) 2.667 ? . .
S(3) H(2B) 3.290 ? . .
S(3) H(11B) 2.969 ? . 1_545
S(3) H(11C) 3.525 ? . 1_545
S(4) H(3B) 3.070 ? . 1_455
S(4) H(5B) 3.546 ? . 2_675
S(4) H(6A) 3.544 ? . .
S(4) H(7A) 3.106 ? . .
S(4) H(24) 2.917 ? . .
S(4) H(28) 2.803 ? . .
S(4) H(9C) 3.166 ? . 1_455
N(1) H(1A) 2.849 ? . .
N(1) H(1B) 3.328 ? . .
N(1) H(2A) 2.047 ? . .
N(1) H(2B) 2.047 ? . .
N(1) H(3A) 2.048 ? . .
N(1) H(3B) 2.048 ? . .
N(1) H(4A) 3.327 ? . .
N(1) H(4B) 2.591 ? . .
N(1) H(5A) 3.410 ? . .
N(1) H(8A) 2.042 ? . .
N(1) H(8B) 2.042 ? . .
N(1) H(9A) 2.789 ? . .
N(1) H(9B) 3.387 ? . .
N(1) H(9C) 2.774 ? . .
N(2) H(3B) 3.282 ? . .
N(2) H(4A) 3.334 ? . .
N(2) H(4B) 2.615 ? . .
N(2) H(5A) 2.052 ? . .
N(2) H(5B) 2.052 ? . .
N(2) H(6A) 2.056 ? . .
N(2) H(6B) 2.057 ? . .
N(2) H(7A) 3.329 ? . .
N(2) H(7B) 2.780 ? . .
N(2) H(8B) 3.579 ? . .
N(2) H(10A) 2.045 ? . .
N(2) H(10B) 2.045 ? . .
N(2) H(11A) 2.748 ? . .
N(2) H(11B) 3.371 ? . .
N(2) H(11C) 2.761 ? . .
C(1) H(1A) 0.990 ? . .
C(1) H(1B) 0.990 ? . .
C(1) H(1B) 3.000 ? . 2_666
C(1) H(2A) 2.053 ? . .
C(1) H(2B) 2.053 ? . .
C(1) H(8A) 2.654 ? . .
C(1) H(26) 3.566 ? . 1_645
C(1) H(9A) 3.290 ? . .
C(2) H(1A) 2.061 ? . .
C(2) H(1B) 2.062 ? . .
C(2) H(2A) 0.990 ? . .
C(2) H(2B) 0.990 ? . .
C(2) H(3A) 2.390 ? . .
C(2) H(3B) 3.208 ? . .
C(2) H(4B) 2.953 ? . .
C(2) H(8A) 2.685 ? . .
C(2) H(8B) 3.331 ? . .
C(2) H(26) 3.355 ? . 1_645
C(2) H(9A) 2.800 ? . .
C(2) H(9C) 3.407 ? . .
C(3) H(2A) 2.592 ? . .
C(3) H(2B) 2.564 ? . .
C(3) H(3A) 0.990 ? . .
C(3) H(3B) 0.990 ? . .
C(3) H(4A) 2.070 ? . .
C(3) H(4B) 2.070 ? . .
C(3) H(5A) 2.591 ? . .
C(3) H(5B) 3.328 ? . .
C(3) H(8A) 3.302 ? . .
C(3) H(8B) 2.667 ? . .
C(3) H(9A) 3.328 ? . .
C(3) H(9C) 2.673 ? . .
C(4) H(2B) 2.938 ? . .
C(4) H(3A) 2.067 ? . .
C(4) H(3B) 2.067 ? . .
C(4) H(4A) 0.990 ? . .
C(4) H(4B) 0.990 ? . .
C(4) H(5A) 2.054 ? . .
C(4) H(5B) 2.054 ? . .
C(4) H(6A) 3.068 ? . .
C(4) H(6B) 3.430 ? . 2_675
C(4) H(28) 3.084 ? . 2_675
C(5) H(3A) 3.315 ? . .
C(5) H(3B) 2.564 ? . .
C(5) H(4A) 2.058 ? . .
C(5) H(4B) 2.058 ? . .
C(5) H(5A) 0.990 ? . .
C(5) H(5B) 0.990 ? . .
C(5) H(6A) 2.611 ? . .
C(5) H(6A) 3.327 ? . 2_675
C(5) H(6B) 2.583 ? . .
C(5) H(10A) 2.608 ? . .
C(5) H(10B) 3.300 ? . .
C(5) H(28) 3.073 ? . 2_675
C(5) H(11A) 2.702 ? . .
C(5) H(11C) 3.392 ? . .
C(6) H(4B) 3.060 ? . .
C(6) H(5A) 3.192 ? . .
C(6) H(5B) 2.374 ? . .
C(6) H(5B) 3.130 ? . 2_675
C(6) H(6A) 0.990 ? . .
C(6) H(6A) 3.206 ? . 2_675
C(6) H(6B) 0.990 ? . .
C(6) H(6B) 3.503 ? . 2_675
C(6) H(7A) 2.064 ? . .
C(6) H(7B) 2.064 ? . .
C(6) H(10A) 3.327 ? . .
C(6) H(10B) 2.729 ? . .
C(6) H(11A) 3.252 ? . .
C(6) H(11C) 2.658 ? . .
C(7) H(6A) 2.058 ? . .
C(7) H(6B) 2.058 ? . .
C(7) H(7A) 0.990 ? . .
C(7) H(7B) 0.990 ? . .
C(7) H(10B) 2.642 ? . .
C(7) H(11C) 2.992 ? . .
C(8) H(1A) 2.853 ? . .
C(8) H(2A) 2.696 ? . .
C(8) H(2B) 3.339 ? . .
C(8) H(3A) 2.906 ? . .
C(8) H(3B) 2.429 ? . .
C(8) H(8A) 0.990 ? . .
C(8) H(8B) 0.990 ? . .
C(8) H(10B) 3.377 ? . 2_676
C(8) H(9A) 2.065 ? . .
C(8) H(9B) 2.065 ? . .
C(8) H(9C) 2.065 ? . .
C(9) H(1A) 3.297 ? . .
C(9) H(2A) 2.761 ? . .
C(9) H(3A) 3.006 ? . .
C(9) H(3B) 2.818 ? . .
C(9) H(8A) 2.057 ? . .
C(9) H(8B) 2.057 ? . .
C(9) H(24) 3.500 ? . 1_655
C(9) H(9A) 0.980 ? . .
C(9) H(9A) 3.253 ? . 2_766
C(9) H(9B) 0.980 ? . .
C(9) H(9C) 0.980 ? . .
C(10) H(5A) 2.404 ? . .
C(10) H(5B) 2.936 ? . .
C(10) H(6A) 3.334 ? . .
C(10) H(6B) 2.700 ? . .
C(10) H(7B) 2.707 ? . .
C(10) H(8A) 3.478 ? . 2_676
C(10) H(8B) 3.558 ? . .
C(10) H(10A) 0.990 ? . .
C(10) H(10B) 0.990 ? . .
C(10) H(11A) 2.064 ? . .
C(10) H(11B) 2.064 ? . .
C(10) H(11C) 2.064 ? . .
C(11) H(5A) 2.845 ? . .
C(11) H(5B) 3.073 ? . .
C(11) H(6B) 2.646 ? . .
C(11) H(7B) 2.998 ? . .
C(11) H(10A) 2.060 ? . .
C(11) H(10B) 2.060 ? . .
C(11) H(26) 3.232 ? . 1_655
C(11) H(27) 3.598 ? . 1_655
C(11) H(11A) 0.980 ? . .
C(11) H(11B) 0.980 ? . .
C(11) H(11C) 0.980 ? . .
C(12) H(9C) 3.526 ? . 1_455
C(12) H(11B) 3.260 ? . 1_545
C(12) H(11C) 2.937 ? . 1_545
C(13) H(27) 3.413 ? . 2_575
C(13) H(11A) 3.234 ? . 2_675
C(13) H(11C) 3.234 ? . 1_545
C(14) H(2B) 3.205 ? . 2_665
C(14) H(26) 3.535 ? . 2_575
C(14) H(27) 2.839 ? . 2_575
C(14) H(11A) 3.253 ? . 2_675
C(15) H(2B) 3.274 ? . 2_665
C(15) H(3A) 3.480 ? . 2_665
C(15) H(4A) 3.250 ? . 2_665
C(15) H(4B) 3.188 ? . 2_665
C(15) H(27) 3.272 ? . 2_575
C(16) H(3A) 3.185 ? . 1_455
C(16) H(7B) 3.271 ? . 1_545
C(16) H(11C) 3.472 ? . 1_545
C(17) H(3A) 3.327 ? . 1_455
C(17) H(7B) 3.239 ? . 1_545
C(17) H(9A) 3.508 ? . 1_455
C(17) H(9C) 3.155 ? . 1_455
C(17) H(11C) 3.058 ? . 1_545
C(18) H(27) 3.287 ? . 2_575
C(18) H(11A) 3.382 ? . 2_675
C(18) H(11C) 3.213 ? . 1_545
C(19) H(2B) 3.293 ? . 2_665
C(19) H(4B) 3.592 ? . 2_665
C(19) H(27) 2.906 ? . 2_575
C(19) H(11C) 3.554 ? . 1_545
C(20) H(3A) 3.472 ? . 1_455
C(20) H(4A) 3.219 ? . 2_665
C(20) H(4B) 3.403 ? . 2_665
C(20) H(27) 3.580 ? . 2_575
C(21) H(2A) 3.358 ? . 1_455
C(21) H(3A) 3.173 ? . 1_455
C(21) H(7A) 3.510 ? . 1_545
C(21) H(7B) 2.993 ? . 1_545
C(21) H(11C) 3.436 ? . 1_545
C(22) H(3A) 3.453 ? . 1_455
C(22) H(7B) 3.142 ? . 1_545
C(22) H(9A) 3.254 ? . 1_455
C(22) H(9A) 3.475 ? . 2_666
C(22) H(9B) 3.401 ? . 2_666
C(22) H(9C) 2.997 ? . 1_455
C(22) H(11C) 3.095 ? . 1_545
C(23) H(3B) 2.895 ? . 1_455
C(23) H(5A) 3.303 ? . 1_455
C(23) H(7A) 2.449 ? . .
C(23) H(24) 2.041 ? . .
C(23) H(25) 3.270 ? . .
C(23) H(27) 3.273 ? . .
C(23) H(28) 2.040 ? . .
C(24) H(3B) 3.246 ? . 1_455
C(24) H(7A) 2.947 ? . .
C(24) H(8B) 3.247 ? . 1_455
C(24) H(10A) 3.478 ? . 1_455
C(24) H(24) 0.950 ? . .
C(24) H(24) 3.071 ? . 2_576
C(24) H(25) 2.035 ? . .
C(24) H(25) 3.517 ? . 2_576
C(24) H(26) 3.269 ? . .
C(24) H(28) 3.256 ? . .
C(24) H(9C) 3.597 ? . 1_455
C(25) H(7A) 3.445 ? . .
C(25) H(10A) 2.995 ? . 1_455
C(25) H(24) 2.036 ? . .
C(25) H(24) 3.147 ? . 2_576
C(25) H(25) 0.950 ? . .
C(25) H(26) 2.039 ? . .
C(25) H(27) 3.246 ? . .
C(25) H(9B) 3.401 ? . 2_676
C(26) H(5A) 3.474 ? . 1_455
C(26) H(7A) 3.553 ? . .
C(26) H(10A) 3.020 ? . 1_455
C(26) H(24) 3.265 ? . .
C(26) H(25) 2.033 ? . .
C(26) H(26) 0.950 ? . .
C(26) H(27) 2.026 ? . .
C(26) H(28) 3.252 ? . .
C(26) H(11A) 3.068 ? . 1_455
C(26) H(11B) 3.110 ? . 1_455
C(27) H(4A) 3.159 ? . 2_675
C(27) H(5A) 3.004 ? . 1_455
C(27) H(7A) 3.193 ? . .
C(27) H(10A) 3.491 ? . 1_455
C(27) H(25) 3.244 ? . .
C(27) H(26) 2.031 ? . .
C(27) H(27) 0.950 ? . .
C(27) H(28) 2.030 ? . .
C(27) H(11A) 2.951 ? . 1_455
C(28) H(3B) 3.415 ? . 1_455
C(28) H(4A) 2.852 ? . 2_675
C(28) H(5A) 2.897 ? . 1_455
C(28) H(5B) 3.521 ? . 2_675
C(28) H(7A) 2.629 ? . .
C(28) H(24) 3.257 ? . .
C(28) H(26) 3.258 ? . .
C(28) H(27) 2.032 ? . .
C(28) H(28) 0.950 ? . .
C(28) H(28) 2.990 ? . 2_575
H(1A) S(1) 2.350 ? . .
H(1A) S(3) 2.892 ? . 2_666
H(1A) N(1) 2.849 ? . .
H(1A) C(1) 0.990 ? . .
H(1A) C(2) 2.061 ? . .
H(1A) C(8) 2.853 ? . .
H(1A) C(9) 3.297 ? . .
H(1A) H(1B) 1.604 ? . .
H(1A) H(1B) 2.903 ? . 2_666
H(1A) H(2A) 2.266 ? . .
H(1A) H(2B) 2.838 ? . .
H(1A) H(8A) 2.331 ? . .
H(1A) H(9A) 2.791 ? . .
H(1A) H(11B) 3.461 ? . 2_676
H(1B) Ni(2) 3.495 ? . .
H(1B) S(1) 2.350 ? . .
H(1B) S(1) 3.193 ? . 2_666
H(1B) S(3) 2.667 ? . .
H(1B) N(1) 3.328 ? . .
H(1B) C(1) 0.990 ? . .
H(1B) C(1) 3.000 ? . 2_666
H(1B) C(2) 2.062 ? . .
H(1B) H(1A) 1.604 ? . .
H(1B) H(1A) 2.903 ? . 2_666
H(1B) H(1B) 2.612 ? . 2_666
H(1B) H(2A) 2.451 ? . .
H(1B) H(2B) 2.260 ? . .
H(1B) H(26) 3.027 ? . 1_645
H(1B) H(11B) 3.184 ? . 1_545
H(2A) S(1) 3.581 ? . .
H(2A) N(1) 2.047 ? . .
H(2A) C(1) 2.053 ? . .
H(2A) C(2) 0.990 ? . .
H(2A) C(3) 2.592 ? . .
H(2A) C(8) 2.696 ? . .
H(2A) C(9) 2.761 ? . .
H(2A) C(21) 3.358 ? . 1_655
H(2A) H(1A) 2.266 ? . .
H(2A) H(1B) 2.451 ? . .
H(2A) H(2B) 1.600 ? . .
H(2A) H(3A) 2.220 ? . .
H(2A) H(3B) 3.294 ? . .
H(2A) H(4B) 3.512 ? . .
H(2A) H(8A) 2.989 ? . .
H(2A) H(8B) 3.597 ? . .
H(2A) H(26) 2.836 ? . 1_645
H(2A) H(9A) 2.252 ? . .
H(2A) H(9C) 2.991 ? . .
H(2B) Ni(1) 2.942 ? . .
H(2B) Ni(2) 3.572 ? . .
H(2B) S(1) 3.026 ? . .
H(2B) S(3) 3.290 ? . .
H(2B) N(1) 2.047 ? . .
H(2B) C(1) 2.053 ? . .
H(2B) C(2) 0.990 ? . .
H(2B) C(3) 2.564 ? . .
H(2B) C(4) 2.938 ? . .
H(2B) C(8) 3.339 ? . .
H(2B) C(14) 3.205 ? . 2_665
H(2B) C(15) 3.274 ? . 2_665
H(2B) C(19) 3.293 ? . 2_665
H(2B) H(1A) 2.838 ? . .
H(2B) H(1B) 2.260 ? . .
H(2B) H(2A) 1.600 ? . .
H(2B) H(3A) 2.491 ? . .
H(2B) H(3B) 3.511 ? . .
H(2B) H(4A) 3.509 ? . .
H(2B) H(4B) 2.409 ? . .
H(2B) H(8A) 3.585 ? . .
H(2B) H(26) 3.231 ? . 1_645
H(3A) N(1) 2.048 ? . .
H(3A) C(2) 2.390 ? . .
H(3A) C(3) 0.990 ? . .
H(3A) C(4) 2.067 ? . .
H(3A) C(5) 3.315 ? . .
H(3A) C(8) 2.906 ? . .
H(3A) C(9) 3.006 ? . .
H(3A) C(15) 3.480 ? . 2_665
H(3A) C(16) 3.185 ? . 1_655
H(3A) C(17) 3.327 ? . 1_655
H(3A) C(20) 3.472 ? . 1_655
H(3A) C(21) 3.173 ? . 1_655
H(3A) C(22) 3.453 ? . 1_655
H(3A) H(2A) 2.220 ? . .
H(3A) H(2B) 2.491 ? . .
H(3A) H(3B) 1.600 ? . .
H(3A) H(4A) 2.258 ? . .
H(3A) H(4B) 2.480 ? . .
H(3A) H(5A) 3.414 ? . .
H(3A) H(8B) 3.314 ? . .
H(3A) H(9A) 3.116 ? . .
H(3A) H(9C) 2.566 ? . .
H(3B) Ni(1) 3.412 ? . .
H(3B) S(4) 3.070 ? . 1_655
H(3B) N(1) 2.048 ? . .
H(3B) N(2) 3.282 ? . .
H(3B) C(2) 3.208 ? . .
H(3B) C(3) 0.990 ? . .
H(3B) C(4) 2.067 ? . .
H(3B) C(5) 2.564 ? . .
H(3B) C(8) 2.429 ? . .
H(3B) C(9) 2.818 ? . .
H(3B) C(23) 2.895 ? . 1_655
H(3B) C(24) 3.246 ? . 1_655
H(3B) C(28) 3.415 ? . 1_655
H(3B) H(2A) 3.294 ? . .
H(3B) H(2B) 3.511 ? . .
H(3B) H(3A) 1.600 ? . .
H(3B) H(4A) 2.476 ? . .
H(3B) H(4B) 2.852 ? . .
H(3B) H(5A) 2.273 ? . .
H(3B) H(5B) 3.432 ? . .
H(3B) H(8A) 3.387 ? . .
H(3B) H(8B) 2.328 ? . .
H(3B) H(10A) 3.275 ? . .
H(3B) H(24) 3.397 ? . 1_655
H(3B) H(28) 3.571 ? . 2_675
H(3B) H(9A) 3.398 ? . .
H(3B) H(9B) 3.546 ? . .
H(3B) H(9C) 2.322 ? . .
H(4A) N(1) 3.327 ? . .
H(4A) N(2) 3.334 ? . .
H(4A) C(3) 2.070 ? . .
H(4A) C(4) 0.990 ? . .
H(4A) C(5) 2.058 ? . .
H(4A) C(15) 3.250 ? . 2_665
H(4A) C(20) 3.219 ? . 2_665
H(4A) C(27) 3.159 ? . 2_675
H(4A) C(28) 2.852 ? . 2_675
H(4A) H(2B) 3.509 ? . .
H(4A) H(3A) 2.258 ? . .
H(4A) H(3B) 2.476 ? . .
H(4A) H(4B) 1.602 ? . .
H(4A) H(5A) 2.432 ? . .
H(4A) H(5B) 2.266 ? . .
H(4A) H(6B) 3.306 ? . 2_675
H(4A) H(7A) 3.001 ? . 2_675
H(4A) H(27) 2.966 ? . 2_675
H(4A) H(28) 2.389 ? . 2_675
H(4B) Ni(1) 2.813 ? . .
H(4B) N(1) 2.591 ? . .
H(4B) N(2) 2.615 ? . .
H(4B) C(2) 2.953 ? . .
H(4B) C(3) 2.070 ? . .
H(4B) C(4) 0.990 ? . .
H(4B) C(5) 2.058 ? . .
H(4B) C(6) 3.060 ? . .
H(4B) C(15) 3.188 ? . 2_665
H(4B) C(19) 3.592 ? . 2_665
H(4B) C(20) 3.403 ? . 2_665
H(4B) H(2A) 3.512 ? . .
H(4B) H(2B) 2.409 ? . .
H(4B) H(3A) 2.480 ? . .
H(4B) H(3B) 2.852 ? . .
H(4B) H(4A) 1.602 ? . .
H(4B) H(5A) 2.848 ? . .
H(4B) H(5B) 2.436 ? . .
H(4B) H(6A) 2.567 ? . .
H(4B) H(6A) 3.580 ? . 2_675
H(4B) H(6B) 3.588 ? . .
H(4B) H(6B) 2.920 ? . 2_675
H(5A) Ni(1) 3.499 ? . .
H(5A) N(1) 3.410 ? . .
H(5A) N(2) 2.052 ? . .
H(5A) C(3) 2.591 ? . .
H(5A) C(4) 2.054 ? . .
H(5A) C(5) 0.990 ? . .
H(5A) C(6) 3.192 ? . .
H(5A) C(10) 2.404 ? . .
H(5A) C(11) 2.845 ? . .
H(5A) C(23) 3.303 ? . 1_655
H(5A) C(26) 3.474 ? . 1_655
H(5A) C(27) 3.004 ? . 1_655
H(5A) C(28) 2.897 ? . 1_655
H(5A) H(3A) 3.414 ? . .
H(5A) H(3B) 2.273 ? . .
H(5A) H(4A) 2.432 ? . .
H(5A) H(4B) 2.848 ? . .
H(5A) H(5B) 1.600 ? . .
H(5A) H(6A) 3.541 ? . .
H(5A) H(6B) 3.241 ? . .
H(5A) H(8B) 3.559 ? . .
H(5A) H(10A) 2.240 ? . .
H(5A) H(10B) 3.355 ? . .
H(5A) H(27) 3.300 ? . 1_655
H(5A) H(28) 3.130 ? . 1_655
H(5A) H(28) 2.783 ? . 2_675
H(5A) H(11A) 2.371 ? . .
H(5A) H(11B) 3.547 ? . .
H(5A) H(11C) 3.456 ? . .
H(5B) S(4) 3.546 ? . 2_675
H(5B) N(2) 2.052 ? . .
H(5B) C(3) 3.328 ? . .
H(5B) C(4) 2.054 ? . .
H(5B) C(5) 0.990 ? . .
H(5B) C(6) 2.374 ? . .
H(5B) C(6) 3.130 ? . 2_675
H(5B) C(10) 2.936 ? . .
H(5B) C(11) 3.073 ? . .
H(5B) C(28) 3.521 ? . 2_675
H(5B) H(3B) 3.432 ? . .
H(5B) H(4A) 2.266 ? . .
H(5B) H(4B) 2.436 ? . .
H(5B) H(5A) 1.600 ? . .
H(5B) H(6A) 2.492 ? . .
H(5B) H(6A) 2.440 ? . 2_675
H(5B) H(6B) 2.195 ? . .
H(5B) H(6B) 3.055 ? . 2_675
H(5B) H(7A) 3.219 ? . 2_675
H(5B) H(10A) 3.281 ? . .
H(5B) H(28) 2.874 ? . 2_675
H(5B) H(11A) 2.603 ? . .
H(5B) H(11C) 3.237 ? . .
H(6A) Ni(1) 2.894 ? . .
H(6A) Ni(2) 3.349 ? . .
H(6A) S(2) 2.957 ? . .
H(6A) S(4) 3.544 ? . .
H(6A) N(2) 2.056 ? . .
H(6A) C(4) 3.068 ? . .
H(6A) C(5) 2.611 ? . .
H(6A) C(5) 3.327 ? . 2_675
H(6A) C(6) 0.990 ? . .
H(6A) C(6) 3.206 ? . 2_675
H(6A) C(7) 2.058 ? . .
H(6A) C(10) 3.334 ? . .
H(6A) H(4B) 2.567 ? . .
H(6A) H(4B) 3.580 ? . 2_675
H(6A) H(5A) 3.541 ? . .
H(6A) H(5B) 2.492 ? . .
H(6A) H(5B) 2.440 ? . 2_675
H(6A) H(6A) 2.826 ? . 2_675
H(6A) H(6B) 1.602 ? . .
H(6A) H(6B) 2.722 ? . 2_675
H(6A) H(7A) 2.298 ? . .
H(6A) H(7B) 2.853 ? . .
H(6A) H(11C) 3.588 ? . .
H(6B) S(2) 3.583 ? . .
H(6B) N(2) 2.057 ? . .
H(6B) C(4) 3.430 ? . 2_675
H(6B) C(5) 2.583 ? . .
H(6B) C(6) 0.990 ? . .
H(6B) C(6) 3.503 ? . 2_675
H(6B) C(7) 2.058 ? . .
H(6B) C(10) 2.700 ? . .
H(6B) C(11) 2.646 ? . .
H(6B) H(4A) 3.306 ? . 2_675
H(6B) H(4B) 3.588 ? . .
H(6B) H(4B) 2.920 ? . 2_675
H(6B) H(5A) 3.241 ? . .
H(6B) H(5B) 2.195 ? . .
H(6B) H(5B) 3.055 ? . 2_675
H(6B) H(6A) 1.602 ? . .
H(6B) H(6A) 2.722 ? . 2_675
H(6B) H(6B) 3.459 ? . 2_675
H(6B) H(7A) 2.422 ? . .
H(6B) H(7B) 2.303 ? . .
H(6B) H(10A) 3.572 ? . .
H(6B) H(10B) 3.080 ? . .
H(6B) H(11A) 2.791 ? . .
H(6B) H(11B) 3.573 ? . .
H(6B) H(11C) 2.152 ? . .
H(7A) Ni(2) 3.474 ? . .
H(7A) S(2) 2.344 ? . .
H(7A) S(4) 3.106 ? . .
H(7A) N(2) 3.329 ? . .
H(7A) C(6) 2.064 ? . .
H(7A) C(7) 0.990 ? . .
H(7A) C(21) 3.510 ? . 1_565
H(7A) C(23) 2.449 ? . .
H(7A) C(24) 2.947 ? . .
H(7A) C(25) 3.445 ? . .
H(7A) C(26) 3.553 ? . .
H(7A) C(27) 3.193 ? . .
H(7A) C(28) 2.629 ? . .
H(7A) H(4A) 3.001 ? . 2_675
H(7A) H(5B) 3.219 ? . 2_675
H(7A) H(6A) 2.298 ? . .
H(7A) H(6B) 2.422 ? . .
H(7A) H(7B) 1.605 ? . .
H(7A) H(24) 3.449 ? . .
H(7A) H(28) 2.973 ? . .
H(7B) Ni(1) 3.564 ? . .
H(7B) S(2) 2.344 ? . .
H(7B) N(2) 2.780 ? . .
H(7B) C(6) 2.064 ? . .
H(7B) C(7) 0.990 ? . .
H(7B) C(10) 2.707 ? . .
H(7B) C(11) 2.998 ? . .
H(7B) C(16) 3.271 ? . 1_565
H(7B) C(17) 3.239 ? . 1_565
H(7B) C(21) 2.993 ? . 1_565
H(7B) C(22) 3.142 ? . 1_565
H(7B) H(6A) 2.853 ? . .
H(7B) H(6B) 2.303 ? . .
H(7B) H(7A) 1.605 ? . .
H(7B) H(8A) 2.981 ? . 2_676
H(7B) H(8B) 3.527 ? . 2_676
H(7B) H(10B) 2.254 ? . .
H(7B) H(9B) 3.287 ? . 2_676
H(7B) H(11B) 3.510 ? . .
H(7B) H(11C) 2.435 ? . .
H(8A) Ni(1) 2.847 ? . .
H(8A) S(1) 2.874 ? . .
H(8A) S(2) 3.576 ? . 2_676
H(8A) N(1) 2.042 ? . .
H(8A) C(1) 2.654 ? . .
H(8A) C(2) 2.685 ? . .
H(8A) C(3) 3.302 ? . .
H(8A) C(8) 0.990 ? . .
H(8A) C(9) 2.057 ? . .
H(8A) C(10) 3.478 ? . 2_676
H(8A) H(1A) 2.331 ? . .
H(8A) H(2A) 2.989 ? . .
H(8A) H(2B) 3.585 ? . .
H(8A) H(3B) 3.387 ? . .
H(8A) H(7B) 2.981 ? . 2_676
H(8A) H(8B) 1.595 ? . .
H(8A) H(10B) 2.524 ? . 2_676
H(8A) H(9A) 2.354 ? . .
H(8A) H(9B) 2.344 ? . .
H(8A) H(9C) 2.851 ? . .
H(8B) Ni(1) 2.907 ? . .
H(8B) S(2) 3.128 ? . 2_676
H(8B) N(1) 2.042 ? . .
H(8B) N(2) 3.579 ? . .
H(8B) C(2) 3.331 ? . .
H(8B) C(3) 2.667 ? . .
H(8B) C(8) 0.990 ? . .
H(8B) C(9) 2.057 ? . .
H(8B) C(10) 3.558 ? . .
H(8B) C(24) 3.247 ? . 1_655
H(8B) H(2A) 3.597 ? . .
H(8B) H(3A) 3.314 ? . .
H(8B) H(3B) 2.328 ? . .
H(8B) H(5A) 3.559 ? . .
H(8B) H(7B) 3.527 ? . 2_676
H(8B) H(8A) 1.595 ? . .
H(8B) H(10A) 2.857 ? . .
H(8B) H(10B) 3.386 ? . 2_676
H(8B) H(24) 2.980 ? . 1_655
H(8B) H(9A) 2.850 ? . .
H(8B) H(9B) 2.333 ? . .
H(8B) H(9C) 2.367 ? . .
H(10A) Ni(1) 3.044 ? . .
H(10A) S(1) 3.378 ? . 2_676
H(10A) N(2) 2.045 ? . .
H(10A) C(5) 2.608 ? . .
H(10A) C(6) 3.327 ? . .
H(10A) C(10) 0.990 ? . .
H(10A) C(11) 2.060 ? . .
H(10A) C(24) 3.478 ? . 1_655
H(10A) C(25) 2.995 ? . 1_655
H(10A) C(26) 3.020 ? . 1_655
H(10A) C(27) 3.491 ? . 1_655
H(10A) H(3B) 3.275 ? . .
H(10A) H(5A) 2.240 ? . .
H(10A) H(5B) 3.281 ? . .
H(10A) H(6B) 3.572 ? . .
H(10A) H(8B) 2.857 ? . .
H(10A) H(10B) 1.597 ? . .
H(10A) H(25) 3.205 ? . 1_655
H(10A) H(26) 3.261 ? . 1_655
H(10A) H(11A) 2.368 ? . .
H(10A) H(11B) 2.338 ? . .
H(10A) H(11C) 2.852 ? . .
H(10B) Ni(1) 2.826 ? . .
H(10B) S(1) 3.228 ? . 2_676
H(10B) S(2) 2.913 ? . .
H(10B) N(2) 2.045 ? . .
H(10B) C(5) 3.300 ? . .
H(10B) C(6) 2.729 ? . .
H(10B) C(7) 2.642 ? . .
H(10B) C(8) 3.377 ? . 2_676
H(10B) C(10) 0.990 ? . .
H(10B) C(11) 2.060 ? . .
H(10B) H(5A) 3.355 ? . .
H(10B) H(6B) 3.080 ? . .
H(10B) H(7B) 2.254 ? . .
H(10B) H(8A) 2.524 ? . 2_676
H(10B) H(8B) 3.386 ? . 2_676
H(10B) H(10A) 1.597 ? . .
H(10B) H(11A) 2.853 ? . .
H(10B) H(11B) 2.348 ? . .
H(10B) H(11C) 2.357 ? . .
H(24) Ni(2) 3.261 ? . .
H(24) S(2) 3.117 ? . .
H(24) S(4) 2.917 ? . .
H(24) C(9) 3.500 ? . 1_455
H(24) C(23) 2.041 ? . .
H(24) C(24) 0.950 ? . .
H(24) C(24) 3.071 ? . 2_576
H(24) C(25) 2.036 ? . .
H(24) C(25) 3.147 ? . 2_576
H(24) C(26) 3.265 ? . .
H(24) C(28) 3.257 ? . .
H(24) H(3B) 3.397 ? . 1_455
H(24) H(7A) 3.449 ? . .
H(24) H(8B) 2.980 ? . 1_455
H(24) H(24) 2.463 ? . 2_576
H(24) H(25) 2.332 ? . .
H(24) H(25) 2.608 ? . 2_576
H(24) H(9B) 3.267 ? . 1_455
H(24) H(9C) 3.117 ? . 1_455
H(25) Ni(2) 3.181 ? . 2_576
H(25) S(1) 3.240 ? . 2_576
H(25) S(2) 3.250 ? . 2_576
H(25) C(23) 3.270 ? . .
H(25) C(24) 2.035 ? . .
H(25) C(24) 3.517 ? . 2_576
H(25) C(25) 0.950 ? . .
H(25) C(26) 2.033 ? . .
H(25) C(27) 3.244 ? . .
H(25) H(10A) 3.205 ? . 1_455
H(25) H(24) 2.332 ? . .
H(25) H(24) 2.608 ? . 2_576
H(25) H(26) 2.338 ? . .
H(25) H(9B) 3.062 ? . 2_676
H(26) C(1) 3.566 ? . 1_465
H(26) C(2) 3.355 ? . 1_465
H(26) C(11) 3.232 ? . 1_455
H(26) C(14) 3.535 ? . 2_575
H(26) C(24) 3.269 ? . .
H(26) C(25) 2.039 ? . .
H(26) C(26) 0.950 ? . .
H(26) C(27) 2.031 ? . .
H(26) C(28) 3.258 ? . .
H(26) H(1B) 3.027 ? . 1_465
H(26) H(2A) 2.836 ? . 1_465
H(26) H(2B) 3.231 ? . 1_465
H(26) H(10A) 3.261 ? . 1_455
H(26) H(25) 2.338 ? . .
H(26) H(27) 2.330 ? . .
H(26) H(11A) 3.018 ? . 1_455
H(26) H(11B) 2.691 ? . 1_455
H(27) C(11) 3.598 ? . 1_455
H(27) C(13) 3.413 ? . 2_575
H(27) C(14) 2.839 ? . 2_575
H(27) C(15) 3.272 ? . 2_575
H(27) C(18) 3.287 ? . 2_575
H(27) C(19) 2.906 ? . 2_575
H(27) C(20) 3.580 ? . 2_575
H(27) C(23) 3.273 ? . .
H(27) C(25) 3.246 ? . .
H(27) C(26) 2.026 ? . .
H(27) C(27) 0.950 ? . .
H(27) C(28) 2.032 ? . .
H(27) H(4A) 2.966 ? . 2_675
H(27) H(5A) 3.300 ? . 1_455
H(27) H(26) 2.330 ? . .
H(27) H(28) 2.326 ? . .
H(27) H(11A) 2.785 ? . 1_455
H(28) S(4) 2.803 ? . .
H(28) C(4) 3.084 ? . 2_675
H(28) C(5) 3.073 ? . 2_675
H(28) C(23) 2.040 ? . .
H(28) C(24) 3.256 ? . .
H(28) C(26) 3.252 ? . .
H(28) C(27) 2.030 ? . .
H(28) C(28) 0.950 ? . .
H(28) C(28) 2.990 ? . 2_575
H(28) H(3B) 3.571 ? . 2_675
H(28) H(4A) 2.389 ? . 2_675
H(28) H(5A) 3.130 ? . 1_455
H(28) H(5A) 2.783 ? . 2_675
H(28) H(5B) 2.874 ? . 2_675
H(28) H(7A) 2.973 ? . .
H(28) H(27) 2.326 ? . .
H(28) H(28) 2.329 ? . 2_575
H(9A) N(1) 2.789 ? . .
H(9A) C(1) 3.290 ? . .
H(9A) C(2) 2.800 ? . .
H(9A) C(3) 3.328 ? . .
H(9A) C(8) 2.065 ? . .
H(9A) C(9) 0.980 ? . .
H(9A) C(9) 3.253 ? . 2_766
H(9A) C(17) 3.508 ? . 1_655
H(9A) C(22) 3.254 ? . 1_655
H(9A) C(22) 3.475 ? . 2_666
H(9A) H(1A) 2.791 ? . .
H(9A) H(2A) 2.252 ? . .
H(9A) H(3A) 3.116 ? . .
H(9A) H(3B) 3.398 ? . .
H(9A) H(8A) 2.354 ? . .
H(9A) H(8B) 2.850 ? . .
H(9A) H(9A) 2.593 ? . 2_766
H(9A) H(9B) 1.600 ? . .
H(9A) H(9B) 3.147 ? . 2_766
H(9A) H(9C) 1.600 ? . .
H(9A) H(9C) 3.582 ? . 2_766
H(9B) N(1) 3.387 ? . .
H(9B) C(8) 2.065 ? . .
H(9B) C(9) 0.980 ? . .
H(9B) C(22) 3.401 ? . 2_666
H(9B) C(25) 3.401 ? . 2_676
H(9B) H(3B) 3.546 ? . .
H(9B) H(7B) 3.287 ? . 2_676
H(9B) H(8A) 2.344 ? . .
H(9B) H(8B) 2.333 ? . .
H(9B) H(24) 3.267 ? . 1_655
H(9B) H(25) 3.062 ? . 2_676
H(9B) H(9A) 1.600 ? . .
H(9B) H(9A) 3.147 ? . 2_766
H(9B) H(9C) 1.600 ? . .
H(9C) S(4) 3.166 ? . 1_655
H(9C) N(1) 2.774 ? . .
H(9C) C(2) 3.407 ? . .
H(9C) C(3) 2.673 ? . .
H(9C) C(8) 2.065 ? . .
H(9C) C(9) 0.980 ? . .
H(9C) C(12) 3.526 ? . 1_655
H(9C) C(17) 3.155 ? . 1_655
H(9C) C(22) 2.997 ? . 1_655
H(9C) C(24) 3.597 ? . 1_655
H(9C) H(2A) 2.991 ? . .
H(9C) H(3A) 2.566 ? . .
H(9C) H(3B) 2.322 ? . .
H(9C) H(8A) 2.851 ? . .
H(9C) H(8B) 2.367 ? . .
H(9C) H(24) 3.117 ? . 1_655
H(9C) H(9A) 1.600 ? . .
H(9C) H(9A) 3.582 ? . 2_766
H(9C) H(9B) 1.600 ? . .
H(11A) N(2) 2.748 ? . .
H(11A) C(5) 2.702 ? . .
H(11A) C(6) 3.252 ? . .
H(11A) C(10) 2.064 ? . .
H(11A) C(11) 0.980 ? . .
H(11A) C(13) 3.234 ? . 2_675
H(11A) C(14) 3.253 ? . 2_675
H(11A) C(18) 3.382 ? . 2_675
H(11A) C(26) 3.068 ? . 1_655
H(11A) C(27) 2.951 ? . 1_655
H(11A) H(5A) 2.371 ? . .
H(11A) H(5B) 2.603 ? . .
H(11A) H(6B) 2.791 ? . .
H(11A) H(10A) 2.368 ? . .
H(11A) H(10B) 2.853 ? . .
H(11A) H(26) 3.018 ? . 1_655
H(11A) H(27) 2.785 ? . 1_655
H(11A) H(11B) 1.600 ? . .
H(11A) H(11C) 1.600 ? . .
H(11B) S(1) 3.457 ? . 2_676
H(11B) S(3) 2.969 ? . 1_565
H(11B) N(2) 3.371 ? . .
H(11B) C(10) 2.064 ? . .
H(11B) C(11) 0.980 ? . .
H(11B) C(12) 3.260 ? . 1_565
H(11B) C(26) 3.110 ? . 1_655
H(11B) H(1A) 3.461 ? . 2_676
H(11B) H(1B) 3.184 ? . 1_565
H(11B) H(5A) 3.547 ? . .
H(11B) H(6B) 3.573 ? . .
H(11B) H(7B) 3.510 ? . .
H(11B) H(10A) 2.338 ? . .
H(11B) H(10B) 2.348 ? . .
H(11B) H(26) 2.691 ? . 1_655
H(11B) H(11A) 1.600 ? . .
H(11B) H(11C) 1.600 ? . .
H(11C) S(3) 3.525 ? . 1_565
H(11C) N(2) 2.761 ? . .
H(11C) C(5) 3.392 ? . .
H(11C) C(6) 2.658 ? . .
H(11C) C(7) 2.992 ? . .
H(11C) C(10) 2.064 ? . .
H(11C) C(11) 0.980 ? . .
H(11C) C(12) 2.937 ? . 1_565
H(11C) C(13) 3.234 ? . 1_565
H(11C) C(16) 3.472 ? . 1_565
H(11C) C(17) 3.058 ? . 1_565
H(11C) C(18) 3.213 ? . 1_565
H(11C) C(19) 3.554 ? . 1_565
H(11C) C(21) 3.436 ? . 1_565
H(11C) C(22) 3.095 ? . 1_565
H(11C) H(5A) 3.456 ? . .
H(11C) H(5B) 3.237 ? . .
H(11C) H(6A) 3.588 ? . .
H(11C) H(6B) 2.152 ? . .
H(11C) H(7B) 2.435 ? . .
H(11C) H(10A) 2.852 ? . .
H(11C) H(10B) 2.357 ? . .
H(11C) H(11A) 1.600 ? . .
H(11C) H(11B) 1.600 ? . .

loop_
_geom_torsion_atom_site_label_1
_geom_torsion_atom_site_label_2
_geom_torsion_atom_site_label_3
_geom_torsion_atom_site_label_4
_geom_torsion
_geom_torsion_publ_flag
_geom_torsion_site_symmetry_1
_geom_torsion_site_symmetry_2
_geom_torsion_site_symmetry_3
_geom_torsion_site_symmetry_4
S(1) Ni(1) S(2) Ni(2) -49.14(2) ? . . . .
S(1) Ni(1) S(2) C(7) -161.67(11) ? . . . .
S(2) Ni(1) S(1) Ni(2) 48.67(2) ? . . . .
S(2) Ni(1) S(1) C(1) 162.84(10) ? . . . .
S(1) Ni(1) N(1) C(2) 37.73(13) ? . . . .
S(1) Ni(1) N(1) C(3) 155.73(19) ? . . . .
S(1) Ni(1) N(1) C(8) -82.05(15) ? . . . .
N(1) Ni(1) S(1) Ni(2) -129.08(6) ? . . . .
N(1) Ni(1) S(1) C(1) -14.91(12) ? . . . .
S(1) Ni(1) N(2) C(5) -124.9(2) ? . . . .
S(1) Ni(1) N(2) C(6) -7.1(3) ? . . . .
S(1) Ni(1) N(2) C(10) 111.5(3) ? . . . .
N(2) Ni(1) S(1) Ni(2) 17.9(2) ? . . . .
N(2) Ni(1) S(1) C(1) 132.1(2) ? . . . .
S(2) Ni(1) N(1) C(2) 26.4(4) ? . . . .
S(2) Ni(1) N(1) C(3) 144.4(2) ? . . . .
S(2) Ni(1) N(1) C(8) -93.4(3) ? . . . .
N(1) Ni(1) S(2) Ni(2) -37.6(3) ? . . . .
N(1) Ni(1) S(2) C(7) -150.2(3) ? . . . .
S(2) Ni(1) N(2) C(5) -155.14(19) ? . . . .
S(2) Ni(1) N(2) C(6) -37.33(13) ? . . . .
S(2) Ni(1) N(2) C(10) 81.36(14) ? . . . .
N(2) Ni(1) S(2) Ni(2) 124.51(6) ? . . . .
N(2) Ni(1) S(2) C(7) 11.98(12) ? . . . .
N(1) Ni(1) N(2) C(5) 21.3(2) ? . . . .
N(1) Ni(1) N(2) C(6) 139.14(14) ? . . . .
N(1) Ni(1) N(2) C(10) -102.17(15) ? . . . .
N(2) Ni(1) N(1) C(2) -135.38(14) ? . . . .
N(2) Ni(1) N(1) C(3) -17.4(2) ? . . . .
N(2) Ni(1) N(1) C(8) 104.84(16) ? . . . .
S(1) Ni(2) S(2) Ni(1) 47.499(19) ? . . . .
S(1) Ni(2) S(2) C(7) 142.45(9) ? . . . .
S(2) Ni(2) S(1) Ni(1) -47.75(2) ? . . . .
S(2) Ni(2) S(1) C(1) -142.98(10) ? . . . .
S(1) Ni(2) S(3) C(12) 176.69(10) ? . . . .
S(3) Ni(2) S(1) Ni(1) 126.88(2) ? . . . .
S(3) Ni(2) S(1) C(1) 31.65(10) ? . . . .
S(2) Ni(2) S(3) C(12) -161.91(12) ? . . . .
S(3) Ni(2) S(2) Ni(1) 25.48(11) ? . . . .
S(3) Ni(2) S(2) C(7) 120.44(14) ? . . . .
S(2) Ni(2) S(4) C(23) -26.16(9) ? . . . .
S(4) Ni(2) S(2) Ni(1) -135.60(2) ? . . . .
S(4) Ni(2) S(2) C(7) -40.65(9) ? . . . .
S(3) Ni(2) S(4) C(23) 158.49(9) ? . . . .
S(4) Ni(2) S(3) C(12) -0.53(10) ? . . . .
Ni(1) S(1) C(1) C(2) -9.9(2) ? . . . .
Ni(2) S(1) C(1) C(2) 71.9(2) ? . . . .
Ni(1) S(2) C(7) C(6) 15.3(2) ? . . . .
Ni(2) S(2) C(7) C(6) -66.3(2) ? . . . .
Ni(2) S(3) C(12) C(13) 78.5(3) ? . . . .
Ni(2) S(3) C(12) C(17) -108.5(3) ? . . . .
Ni(2) S(3) C(12) C(18) 77.1(7) ? . . . .
Ni(2) S(3) C(12) C(22) -109.2(4) ? . . . .
Ni(2) S(4) C(23) C(24) -42.3(2) ? . . . .
Ni(2) S(4) C(23) C(28) 139.3(2) ? . . . .
Ni(1) N(1) C(2) C(1) -54.6(2) ? . . . .
Ni(1) N(1) C(3) C(4) -25.4(2) ? . . . .
Ni(1) N(1) C(8) C(9) 176.7(2) ? . . . .
C(2) N(1) C(3) C(4) 91.7(2) ? . . . .
C(3) N(1) C(2) C(1) -178.2(2) ? . . . .
C(2) N(1) C(8) C(9) 61.8(2) ? . . . .
C(8) N(1) C(2) C(1) 61.0(2) ? . . . .
C(3) N(1) C(8) C(9) -57.4(2) ? . . . .
C(8) N(1) C(3) C(4) -145.8(2) ? . . . .
Ni(1) N(2) C(5) C(4) 18.2(3) ? . . . .
Ni(1) N(2) C(6) C(7) 57.7(2) ? . . . .
Ni(1) N(2) C(10) C(11) -167.85(18) ? . . . .
C(5) N(2) C(6) C(7) -178.2(2) ? . . . .
C(6) N(2) C(5) C(4) -97.8(2) ? . . . .
C(5) N(2) C(10) C(11) 64.3(2) ? . . . .
C(10) N(2) C(5) C(4) 141.2(2) ? . . . .
C(6) N(2) C(10) C(11) -54.1(2) ? . . . .
C(10) N(2) C(6) C(7) -58.7(2) ? . . . .
S(1) C(1) C(2) N(1) 41.9(2) ? . . . .
N(1) C(3) C(4) C(5) 79.3(2) ? . . . .
C(3) C(4) C(5) N(2) -74.2(3) ? . . . .
N(2) C(6) C(7) S(2) -48.2(2) ? . . . .
S(3) C(12) C(13) C(14) 172.8(4) ? . . . .
S(3) C(12) C(13) C(18) -175(2) ? . . . .
S(3) C(12) C(13) C(19) 174.7(4) ? . . . .
S(3) C(12) C(17) C(16) -172.9(3) ? . . . .
S(3) C(12) C(17) C(21) -167.8(10) ? . . . .
S(3) C(12) C(17) C(22) -2.4(18) ? . . . .
S(3) C(12) C(18) C(13) 6(3) ? . . . .
S(3) C(12) C(18) C(14) 164.6(13) ? . . . .
S(3) C(12) C(18) C(19) 171.3(8) ? . . . .
S(3) C(12) C(22) C(16) -175.4(3) ? . . . .
S(3) C(12) C(22) C(17) 178.0(15) ? . . . .
S(3) C(12) C(22) C(21) -174.3(6) ? . . . .
C(13) C(12) C(17) C(16) -0.2(4) ? . . . .
C(13) C(12) C(17) C(21) 4.9(12) ? . . . .
C(13) C(12) C(17) C(22) 170.3(17) ? . . . .
C(17) C(12) C(13) C(14) -0.5(7) ? . . . .
C(17) C(12) C(13) C(18) 11(2) ? . . . .
C(17) C(12) C(13) C(19) 1.3(7) ? . . . .
C(13) C(12) C(18) C(14) 159(4) ? . . . .
C(13) C(12) C(18) C(19) 166(3) ? . . . .
C(18) C(12) C(13) C(14) -12(2) ? . . . .
C(18) C(12) C(13) C(19) -10(2) ? . . . .
C(13) C(12) C(22) C(16) -5.3(9) ? . . . .
C(13) C(12) C(22) C(17) -12(2) ? . . . .
C(13) C(12) C(22) C(21) -4.1(12) ? . . . .
C(22) C(12) C(13) C(14) 3.1(10) ? . . . .
C(22) C(12) C(13) C(18) 15(2) ? . . . .
C(22) C(12) C(13) C(19) 4.9(9) ? . . . .
C(17) C(12) C(18) C(13) -170(2) ? . . . .
C(17) C(12) C(18) C(14) -10.6(18) ? . . . .
C(17) C(12) C(18) C(19) -4.0(12) ? . . . .
C(18) C(12) C(17) C(16) 2.6(7) ? . . . .
C(18) C(12) C(17) C(21) 7.7(13) ? . . . .
C(18) C(12) C(17) C(22) 173.1(18) ? . . . .
C(17) C(12) C(22) C(16) 6.6(13) ? . . . .
C(17) C(12) C(22) C(21) 7.8(12) ? . . . .
C(22) C(12) C(17) C(16) -170.5(19) ? . . . .
C(22) C(12) C(17) C(21) -165(2) ? . . . .
C(18) C(12) C(22) C(16) -1.1(9) ? . . . .
C(18) C(12) C(22) C(17) -8(2) ? . . . .
C(18) C(12) C(22) C(21) 0.0(11) ? . . . .
C(22) C(12) C(18) C(13) -167(2) ? . . . .
C(22) C(12) C(18) C(14) -8(2) ? . . . .
C(22) C(12) C(18) C(19) -1.8(15) ? . . . .
C(12) C(13) C(14) C(15) -0.2(6) ? . . . .
C(12) C(13) C(14) C(18) 15(3) ? . . . .
C(12) C(13) C(14) C(19) 6.1(17) ? . . . .
C(12) C(13) C(18) C(14) -166(2) ? . . . .
C(12) C(13) C(18) C(19) -161(4) ? . . . .
C(12) C(13) C(19) C(14) -174.6(15) ? . . . .
C(12) C(13) C(19) C(15) -9(2) ? . . . .
C(12) C(13) C(19) C(18) 18(4) ? . . . .
C(12) C(13) C(19) C(20) -2.5(12) ? . . . .
C(14) C(13) C(18) C(12) 166(2) ? . . . .
C(14) C(13) C(18) C(19) 5(2) ? . . . .
C(18) C(13) C(14) C(15) -15(3) ? . . . .
C(18) C(13) C(14) C(19) -9(3) ? . . . .
C(14) C(13) C(19) C(15) 166(3) ? . . . .
C(14) C(13) C(19) C(18) -167(5) ? . . . .
C(14) C(13) C(19) C(20) 172(2) ? . . . .
C(19) C(13) C(14) C(15) -6.3(15) ? . . . .
C(19) C(13) C(14) C(18) 9(3) ? . . . .
C(18) C(13) C(19) C(14) 167(5) ? . . . .
C(18) C(13) C(19) C(15) -27(5) ? . . . .
C(18) C(13) C(19) C(20) -21(4) ? . . . .
C(19) C(13) C(18) C(12) 161(4) ? . . . .
C(19) C(13) C(18) C(14) -5(2) ? . . . .
C(13) C(14) C(15) C(16) 1.7(10) ? . . . .
C(13) C(14) C(15) C(19) 23(5) ? . . . .
C(13) C(14) C(15) C(20) 6(2) ? . . . .
C(13) C(14) C(18) C(12) -156(4) ? . . . .
C(13) C(14) C(18) C(19) -171(3) ? . . . .
C(13) C(14) C(19) C(15) -159(4) ? . . . .
C(13) C(14) C(19) C(18) 1.9(7) ? . . . .
C(15) C(14) C(18) C(12) 10.1(19) ? . . . .
C(15) C(14) C(18) C(13) 166(3) ? . . . .
C(15) C(14) C(18) C(19) -5.2(14) ? . . . .
C(18) C(14) C(15) C(16) -1.7(11) ? . . . .
C(18) C(14) C(15) C(19) 20(5) ? . . . .
C(18) C(14) C(15) C(20) 3(2) ? . . . .
C(15) C(14) C(19) C(13) 159(4) ? . . . .
C(15) C(14) C(19) C(18) 161(5) ? . . . .
C(19) C(14) C(15) C(16) -22(5) ? . . . .
C(19) C(14) C(15) C(20) -17(5) ? . . . .
C(18) C(14) C(19) C(13) -1.9(7) ? . . . .
C(18) C(14) C(19) C(15) -161(5) ? . . . .
C(19) C(14) C(18) C(12) 15(2) ? . . . .
C(19) C(14) C(18) C(13) 171(3) ? . . . .
C(14) C(15) C(16) C(17) -2.4(10) ? . . . .
C(14) C(15) C(16) C(20) 170(5) ? . . . .
C(14) C(15) C(16) C(21) -50(9) ? . . . .
C(14) C(15) C(16) C(22) -5.6(11) ? . . . .
C(14) C(15) C(19) C(13) -149(6) ? . . . .
C(14) C(15) C(19) C(18) -154(6) ? . . . .
C(14) C(15) C(19) C(20) -165(4) ? . . . .
C(14) C(15) C(20) C(16) -13(6) ? . . . .
C(14) C(15) C(20) C(19) 3.2(10) ? . . . .
C(14) C(15) C(20) C(21) -18(6) ? . . . .
C(16) C(15) C(19) C(13) 11(2) ? . . . .
C(16) C(15) C(19) C(14) 160(4) ? . . . .
C(16) C(15) C(19) C(18) 5(2) ? . . . .
C(16) C(15) C(19) C(20) -5.0(19) ? . . . .
C(19) C(15) C(16) C(17) -5.7(13) ? . . . .
C(19) C(15) C(16) C(20) 167(5) ? . . . .
C(19) C(15) C(16) C(21) -53(9) ? . . . .
C(19) C(15) C(16) C(22) -8.9(14) ? . . . .
C(16) C(15) C(20) C(19) 16(6) ? . . . .
C(16) C(15) C(20) C(21) -5.7(13) ? . . . .
C(20) C(15) C(16) C(17) -173(4) ? . . . .
C(20) C(15) C(16) C(21) 140(10) ? . . . .
C(20) C(15) C(16) C(22) -176(4) ? . . . .
C(19) C(15) C(20) C(16) -16(6) ? . . . .
C(19) C(15) C(20) C(21) -21(5) ? . . . .
C(20) C(15) C(19) C(13) 16(3) ? . . . .
C(20) C(15) C(19) C(14) 165(4) ? . . . .
C(20) C(15) C(19) C(18) 10(3) ? . . . .
C(15) C(16) C(17) C(12) 1.7(7) ? . . . .
C(15) C(16) C(17) C(21) -170.7(15) ? . . . .
C(15) C(16) C(17) C(22) -166(2) ? . . . .
C(15) C(16) C(20) C(19) -10(3) ? . . . .
C(15) C(16) C(20) C(21) 118(15) ? . . . .
C(15) C(16) C(21) C(17) 53(9) ? . . . .
C(15) C(16) C(21) C(20) -79(13) ? . . . .
C(15) C(16) C(21) C(22) 51(9) ? . . . .
C(15) C(16) C(22) C(12) 6.5(9) ? . . . .
C(15) C(16) C(22) C(17) 16(2) ? . . . .
C(15) C(16) C(22) C(21) -169.7(17) ? . . . .
C(17) C(16) C(20) C(15) 9(5) ? . . . .
C(17) C(16) C(20) C(19) -0.9(14) ? . . . .
C(17) C(16) C(20) C(21) 127(15) ? . . . .
C(20) C(16) C(17) C(12) -0.2(10) ? . . . .
C(20) C(16) C(17) C(21) -172.6(19) ? . . . .
C(20) C(16) C(17) C(22) -167(2) ? . . . .
C(17) C(16) C(21) C(20) -132(14) ? . . . .
C(17) C(16) C(21) C(22) -1.3(6) ? . . . .
C(21) C(16) C(17) C(12) 172.4(14) ? . . . .
C(21) C(16) C(17) C(22) 5(2) ? . . . .
C(17) C(16) C(22) C(12) -10(2) ? . . . .
C(17) C(16) C(22) C(21) 174(3) ? . . . .
C(22) C(16) C(17) C(12) 167(2) ? . . . .
C(22) C(16) C(17) C(21) -5(2) ? . . . .
C(20) C(16) C(22) C(12) 5.2(16) ? . . . .
C(20) C(16) C(22) C(17) 15(3) ? . . . .
C(20) C(16) C(22) C(21) -171(2) ? . . . .
C(22) C(16) C(20) C(15) 5(5) ? . . . .
C(22) C(16) C(20) C(19) -4(2) ? . . . .
C(22) C(16) C(20) C(21) 124(15) ? . . . .
C(21) C(16) C(22) C(12) 176.3(17) ? . . . .
C(21) C(16) C(22) C(17) -174(3) ? . . . .
C(22) C(16) C(21) C(17) 1.3(6) ? . . . .
C(22) C(16) C(21) C(20) -130(14) ? . . . .
C(12) C(17) C(21) C(16) -11(2) ? . . . .
C(12) C(17) C(21) C(20) -7.6(15) ? . . . .
C(12) C(17) C(21) C(22) 165(2) ? . . . .
C(12) C(17) C(22) C(16) -169(2) ? . . . .
C(12) C(17) C(22) C(21) -171.0(14) ? . . . .
C(16) C(17) C(21) C(20) 3.5(9) ? . . . .
C(16) C(17) C(21) C(22) 176(2) ? . . . .
C(16) C(17) C(22) C(12) 169(2) ? . . . .
C(16) C(17) C(22) C(21) -2.2(11) ? . . . .
C(21) C(17) C(22) C(12) 171.0(14) ? . . . .
C(21) C(17) C(22) C(16) 2.2(11) ? . . . .
C(22) C(17) C(21) C(16) -176(2) ? . . . .
C(22) C(17) C(21) C(20) -172.5(19) ? . . . .
C(12) C(18) C(19) C(13) -157(5) ? . . . .
C(12) C(18) C(19) C(14) -169.4(16) ? . . . .
C(12) C(18) C(19) C(15) -0.4(18) ? . . . .
C(12) C(18) C(19) C(20) 3.4(17) ? . . . .
C(13) C(18) C(19) C(14) -12(4) ? . . . .
C(13) C(18) C(19) C(15) 157(4) ? . . . .
C(13) C(18) C(19) C(20) 161(4) ? . . . .
C(14) C(18) C(19) C(13) 12(4) ? . . . .
C(14) C(18) C(19) C(15) 169(3) ? . . . .
C(14) C(18) C(19) C(20) 173(2) ? . . . .
C(13) C(19) C(20) C(15) -169(2) ? . . . .
C(13) C(19) C(20) C(16) 3(2) ? . . . .
C(13) C(19) C(20) C(21) -0.2(13) ? . . . .
C(15) C(19) C(20) C(16) 171(3) ? . . . .
C(15) C(19) C(20) C(21) 169(3) ? . . . .
C(18) C(19) C(20) C(15) -172(2) ? . . . .
C(18) C(19) C(20) C(16) -0.6(16) ? . . . .
C(18) C(19) C(20) C(21) -3.4(18) ? . . . .
C(15) C(20) C(21) C(16) 67(15) ? . . . .
C(15) C(20) C(21) C(17) 17(4) ? . . . .
C(15) C(20) C(21) C(22) 15(4) ? . . . .
C(16) C(20) C(21) C(17) -49(14) ? . . . .
C(16) C(20) C(21) C(22) -52(14) ? . . . .
C(19) C(20) C(21) C(16) 54(14) ? . . . .
C(19) C(20) C(21) C(17) 4.2(15) ? . . . .
C(19) C(20) C(21) C(22) 1.7(17) ? . . . .
C(16) C(21) C(22) C(12) -4.0(19) ? . . . .
C(16) C(21) C(22) C(17) 4(2) ? . . . .
C(17) C(21) C(22) C(12) -8.5(13) ? . . . .
C(17) C(21) C(22) C(16) -4(2) ? . . . .
C(20) C(21) C(22) C(12) 0.0(13) ? . . . .
C(20) C(21) C(22) C(16) 4.1(10) ? . . . .
C(20) C(21) C(22) C(17) 9(2) ? . . . .
S(4) C(23) C(24) C(25) 177.6(2) ? . . . .
S(4) C(23) C(28) C(27) -178.2(2) ? . . . .
C(24) C(23) C(28) C(27) 3.3(4) ? . . . .
C(28) C(23) C(24) C(25) -4.1(4) ? . . . .
C(23) C(24) C(25) C(26) 1.9(4) ? . . . .
C(24) C(25) C(26) C(27) 1.1(5) ? . . . .
C(25) C(26) C(27) C(28) -1.9(5) ? . . . .
C(26) C(27) C(28) C(23) -0.4(4) ? . . . .
